data_1512409
loop_
_publ_author_name
'Prasanta Kumar Bhaumik'
'Subrata Jana'
'Shouvik Chattopadhyay'

_publ_section_title
;
 Synthesis and characterization of square planar and square pyramidal
 copper(II) compounds with tridentate Schiff bases: Formation of a
 molecular zipper via H-bonding interaction
;
_journal_name_full
;
Inorganica Chimica Acta
;
_journal_page_first 167
_journal_page_last 177
_journal_paper_doi 10.1016/j.ica.2012.04.004
_journal_volume 390
_journal_year 2012
_chemical_formula_sum 'C12 H13 Cu N5 O3'
_chemical_formula_weight 338.82
_chemical_name_systematic
;
 ?
;
_space_group_IT_number 14
_symmetry_cell_setting monoclinic
_symmetry_space_group_name_Hall '-P 2ybc'
_symmetry_space_group_name_H-M 'P 1 21/c 1'
_atom_sites_solution_hydrogens geom
_atom_sites_solution_primary direct
_atom_sites_solution_secondary difmap
_audit_creation_method SHELXL-97
_cell_angle_alpha 90.00
_cell_angle_beta 101.851(2)
_cell_angle_gamma 90.00
_cell_formula_units_Z 4
_cell_length_a 10.2111(3)
_cell_length_b 6.6366(2)
_cell_length_c 20.8098(5)
_cell_measurement_temperature 293(2)
_cell_volume 1380.16(7)
_computing_structure_refinement 'SHELXL-97 (Sheldrick, 1997)'
_diffrn_ambient_temperature 293(2)
_diffrn_measured_fraction_theta_full 0.991
_diffrn_measured_fraction_theta_max 0.991
_diffrn_radiation_monochromator graphite
_diffrn_radiation_source 'fine-focus sealed tube'
_diffrn_radiation_type MoK\a
_diffrn_radiation_wavelength 0.71073
_diffrn_reflns_av_R_equivalents 0.0336
_diffrn_reflns_av_sigmaI/netI 0.0263
_diffrn_reflns_limit_h_max 10
_diffrn_reflns_limit_h_min -13
_diffrn_reflns_limit_k_max 8
_diffrn_reflns_limit_k_min -8
_diffrn_reflns_limit_l_max 27
_diffrn_reflns_limit_l_min -26
_diffrn_reflns_number 20508
_diffrn_reflns_theta_full 27.68
_diffrn_reflns_theta_max 27.68
_diffrn_reflns_theta_min 2.00
_exptl_absorpt_coefficient_mu 1.600
_exptl_absorpt_correction_T_max 0.8954
_exptl_absorpt_correction_T_min 0.8954
_exptl_absorpt_correction_type empirical
_exptl_crystal_density_diffrn 1.631
_exptl_crystal_density_method 'not measured'
_exptl_crystal_F_000 692
_exptl_crystal_size_max 0.20
_exptl_crystal_size_mid 0.20
_exptl_crystal_size_min 0.20
_refine_diff_density_max 0.309
_refine_diff_density_min -0.256
_refine_diff_density_rms 0.056
_refine_ls_extinction_method none
_refine_ls_goodness_of_fit_ref 1.053
_refine_ls_hydrogen_treatment mixed
_refine_ls_matrix_type full
_refine_ls_number_parameters 221
_refine_ls_number_reflns 3196
_refine_ls_number_restraints 0
_refine_ls_restrained_S_all 1.053
_refine_ls_R_factor_all 0.0412
_refine_ls_R_factor_gt 0.0307
_refine_ls_shift/su_max 0.001
_refine_ls_shift/su_mean 0.000
_refine_ls_structure_factor_coef Fsqd
_refine_ls_weighting_details 'calc w=1/[\s^2^(Fo^2^)+(0.0404P)^2^+0.1847P] where P=(Fo^2^+2Fc^2^)/3'
_refine_ls_weighting_scheme calc
_refine_ls_wR_factor_gt 0.0746
_refine_ls_wR_factor_ref 0.0791
_reflns_number_gt 2589
_reflns_number_total 3224
_reflns_threshold_expression >2sigma(I)
_cod_data_source_file ICA-2012-390-167-177-2.cif
_cod_data_source_block 2
_cod_depositor_comments
;
The following automatic conversions were performed:

'_exptl_absorpt_correction_type' value 'Empirical' changed to
'empirical' according to the built-in table from CIF Core dictionary
named 'cif_core.dic' version 2.4.1 from 2010-06-29.

Automatic conversion script
Id: cif_fix_values 1891 2012-01-12 08:04:46Z andrius 
;
_cod_original_sg_symbol_H-M P21/c
_cod_database_code 1512409

loop_
_symmetry_equiv_pos_as_xyz
'x, y, z'
'-x, y+1/2, -z+1/2'
'-x, -y, -z'
'x, -y-1/2, z-1/2'

loop_
_atom_site_label
_atom_site_type_symbol
_atom_site_fract_x
_atom_site_fract_y
_atom_site_fract_z
_atom_site_U_iso_or_equiv
_atom_site_adp_type
_atom_site_occupancy
_atom_site_symmetry_multiplicity
_atom_site_calc_flag
_atom_site_refinement_flags
Cu1 Cu 0.30074(2) 0.79938(4) 0.507889(11) 0.03649(10) Uani 1 1 d .
N1 N 0.44208(15) 0.7704(2) 0.45868(8) 0.0317(3) Uani 1 1 d .
N2 N 0.19153(16) 0.8367(2) 0.41706(8) 0.0349(4) Uani 1 1 d .
C8 C 0.2645(2) 0.8147(3) 0.36998(10) 0.0359(4) Uani 1 1 d .
C5 C 0.6869(2) 0.7006(3) 0.47824(12) 0.0451(5) Uani 1 1 d .
H5 H 0.6898 0.7039 0.4339 0.054 Uiso 1 1 calc R
C7 C 0.4072(2) 0.7753(3) 0.39622(10) 0.0374(4) Uani 1 1 d .
H7 H 0.4679 0.7553 0.3691 0.045 Uiso 1 1 calc R
C6 C 0.56735(19) 0.7344(3) 0.49852(10) 0.0341(4) Uani 1 1 d .
C1 C 0.5607(2) 0.7314(3) 0.56625(10) 0.0368(4) Uani 1 1 d .
C9 C 0.2078(2) 0.8293(3) 0.30426(10) 0.0460(5) Uani 1 1 d .
H9 H 0.2594 0.8123 0.2727 0.055 Uiso 1 1 calc R
C2 C 0.6796(2) 0.6936(3) 0.61188(11) 0.0429(5) Uani 1 1 d .
H2 H 0.6795 0.6917 0.6565 0.051 Uiso 1 1 calc R
C12 C 0.0608(2) 0.8755(3) 0.39913(10) 0.0441(5) Uani 1 1 d .
H12 H 0.0104 0.8901 0.4313 0.053 Uiso 1 1 calc R
C11 C -0.0014(2) 0.8947(4) 0.33368(11) 0.0538(6) Uani 1 1 d .
H11 H -0.0923 0.9241 0.3221 0.065 Uiso 1 1 calc R
C10 C 0.0722(2) 0.8698(4) 0.28615(11) 0.0548(6) Uani 1 1 d .
H10 H 0.0314 0.8801 0.2420 0.066 Uiso 1 1 calc R
C4 C 0.8011(2) 0.6619(3) 0.52476(13) 0.0501(6) Uani 1 1 d .
H4 H 0.8816 0.6374 0.5118 0.060 Uiso 1 1 calc R
C3 C 0.7959(2) 0.6595(3) 0.59068(12) 0.0490(6) Uani 1 1 d .
H3 H 0.8739 0.6339 0.6215 0.059 Uiso 1 1 calc R
O1 O 0.44450(14) 0.7625(2) 0.58326(7) 0.0429(3) Uani 1 1 d .
N4 N 0.15341(16) 0.6936(3) 0.59698(9) 0.0445(4) Uani 1 1 d .
N3 N 0.15674(19) 0.8124(3) 0.55459(9) 0.0529(5) Uani 1 1 d .
N5 N 0.1438(2) 0.5819(4) 0.63756(11) 0.0702(6) Uani 1 1 d .
O100 O 0.4224(4) 0.6175(5) 0.20880(16) 0.0712(8) Uani 1 1 d .
O200 O 0.6498(4) 0.7113(5) 0.29636(16) 0.0898(9) Uani 1 1 d .
H101 H 0.378(3) 0.529(6) 0.2021(17) 0.071(13) Uani 1 1 d .
H100 H 0.446(4) 0.643(8) 0.175(2) 0.15(2) Uani 1 1 d .
H200 H 0.693(3) 0.638(5) 0.3094(17) 0.084(14) Uiso 1 1 d .
H201 H 0.584(4) 0.660(7) 0.272(2) 0.107(15) Uani 1 1 d .

loop_
_atom_site_aniso_label
_atom_site_aniso_U_11
_atom_site_aniso_U_22
_atom_site_aniso_U_33
_atom_site_aniso_U_23
_atom_site_aniso_U_13
_atom_site_aniso_U_12
Cu1 0.03757(15) 0.04146(16) 0.03292(16) 0.00173(10) 0.01298(11) 0.00585(10)
N1 0.0356(8) 0.0271(8) 0.0341(9) -0.0006(6) 0.0110(7) -0.0009(6)
N2 0.0394(9) 0.0325(9) 0.0346(9) 0.0011(7) 0.0115(7) 0.0030(7)
C8 0.0455(11) 0.0283(10) 0.0355(11) -0.0001(8) 0.0122(9) 0.0008(8)
C5 0.0430(12) 0.0415(12) 0.0533(13) -0.0050(10) 0.0157(10) -0.0029(9)
C7 0.0435(11) 0.0320(10) 0.0412(12) -0.0022(8) 0.0188(9) -0.0003(8)
C6 0.0353(10) 0.0263(9) 0.0417(11) -0.0028(8) 0.0103(9) -0.0017(8)
C1 0.0416(11) 0.0261(9) 0.0424(12) -0.0017(8) 0.0077(9) -0.0017(8)
C9 0.0576(14) 0.0471(13) 0.0351(11) -0.0007(9) 0.0138(10) 0.0002(10)
C2 0.0483(12) 0.0341(11) 0.0430(12) -0.0017(9) 0.0020(10) -0.0041(9)
C12 0.0417(11) 0.0450(12) 0.0469(12) 0.0019(10) 0.0126(10) 0.0056(10)
C11 0.0432(12) 0.0620(15) 0.0527(14) 0.0025(12) 0.0017(11) 0.0060(11)
C10 0.0608(15) 0.0613(15) 0.0380(12) 0.0010(11) 0.0005(11) 0.0025(12)
C4 0.0317(11) 0.0478(13) 0.0718(16) -0.0065(11) 0.0128(11) -0.0013(9)
C3 0.0394(11) 0.0373(12) 0.0648(16) -0.0018(10) -0.0021(11) -0.0024(9)
O1 0.0421(8) 0.0538(9) 0.0340(8) -0.0002(6) 0.0107(6) 0.0036(7)
N4 0.0319(9) 0.0629(13) 0.0412(11) -0.0015(10) 0.0130(8) 0.0059(8)
N3 0.0490(11) 0.0700(14) 0.0455(11) 0.0141(10) 0.0230(9) 0.0212(9)
N5 0.0565(12) 0.0986(18) 0.0604(13) 0.0263(14) 0.0233(10) 0.0059(12)
O100 0.081(2) 0.0794(18) 0.0520(15) 0.0013(14) 0.0109(14) -0.0025(15)
O200 0.089(2) 0.0838(18) 0.083(2) -0.0147(15) -0.0143(15) 0.0278(17)
H101 0.06(2) 0.13(4) 0.022(16) -0.03(2) -0.001(15) -0.02(2)
H100 0.06(2) 0.30(6) 0.11(4) -0.07(4) 0.04(3) -0.08(3)
H201 0.07(3) 0.14(4) 0.10(3) -0.03(3) 0.00(2) 0.05(3)

loop_
_atom_type_symbol
_atom_type_description
_atom_type_scat_dispersion_real
_atom_type_scat_dispersion_imag
_atom_type_scat_source
C C 0.0033 0.0016 'International Tables Vol C Tables 4.2.6.8 and 6.1.1.4'
H H 0.0000 0.0000 'International Tables Vol C Tables 4.2.6.8 and 6.1.1.4'
Cu Cu 0.3201 1.2651 'International Tables Vol C Tables 4.2.6.8 and 6.1.1.4'
N N 0.0061 0.0033 'International Tables Vol C Tables 4.2.6.8 and 6.1.1.4'
O O 0.0106 0.0060 'International Tables Vol C Tables 4.2.6.8 and 6.1.1.4'

loop_
_geom_angle_atom_site_label_1
_geom_angle_atom_site_label_2
_geom_angle_atom_site_label_3
_geom_angle
N3 Cu1 O1 97.34(7)
N3 Cu1 N1 176.53(8)
O1 Cu1 N1 83.83(6)
N3 Cu1 N2 97.82(7)
O1 Cu1 N2 164.83(6)
N1 Cu1 N2 81.07(6)
C7 N1 C6 129.83(17)
C7 N1 Cu1 116.87(14)
C6 N1 Cu1 113.17(13)
C12 N2 C8 119.04(17)
C12 N2 Cu1 128.20(14)
C8 N2 Cu1 112.75(13)
N2 C8 C9 122.02(19)
N2 C8 C7 113.62(17)
C9 C8 C7 124.36(19)
C4 C5 C6 119.1(2)
N1 C7 C8 115.55(17)
C5 C6 N1 127.07(19)
C5 C6 C1 121.44(19)
N1 C6 C1 111.48(17)
O1 C1 C2 123.15(19)
O1 C1 C6 119.37(18)
C2 C1 C6 117.48(19)
C8 C9 C10 118.5(2)
C3 C2 C1 120.0(2)
N2 C12 C11 121.52(19)
C10 C11 C12 119.3(2)
C11 C10 C9 119.6(2)
C5 C4 C3 120.0(2)
C2 C3 C4 122.0(2)
C1 O1 Cu1 112.12(12)
N5 N4 N3 176.7(2)
N4 N3 Cu1 119.12(14)

loop_
_geom_bond_atom_site_label_1
_geom_bond_atom_site_label_2
_geom_bond_distance
Cu1 N3 1.9237(18)
Cu1 O1 1.9312(14)
Cu1 N1 1.9431(16)
Cu1 N2 2.0030(17)
N1 C7 1.276(3)
N1 C6 1.395(2)
N2 C12 1.335(2)
N2 C8 1.355(2)
C8 C9 1.375(3)
C8 C7 1.470(3)
C5 C4 1.378(3)
C5 C6 1.389(3)
C6 C1 1.425(3)
C1 O1 1.322(2)
C1 C2 1.402(3)
C9 C10 1.385(3)
C2 C3 1.368(3)
C12 C11 1.386(3)
C11 C10 1.370(3)
C4 C3 1.383(3)
N4 N5 1.143(3)
N4 N3 1.189(3)
